data_4078961
loop_
_publ_author_name
'Reddy, J. Sreedhar'
'Xu, Bao-Hua'
'Mahdi, Tayseer'
'Fr\"ohlich, Roland'
'Kehr, Gerald'
'Stephan, Douglas W.'
'Erker, Gerhard'

_publ_section_title
;
 Alkenylborane-Derived Frustrated Lewis Pairs: Metal-Free Catalytic
 Hydrogenation Reactions of Electron-Deficient Alkenes
;
_journal_issue 15
_journal_name_full Organometallics
_journal_page_first 5638
_journal_paper_doi 10.1021/om3006068
_journal_volume 31
_journal_year 2012
_chemical_formula_sum 'C38 H37 B F15 P'
_chemical_formula_weight 820.46
_chemical_name_systematic
; 
 ? 
;
_space_group_IT_number 15
_symmetry_cell_setting monoclinic
_symmetry_space_group_name_Hall '-C 2yc'
_symmetry_space_group_name_H-M 'C 1 2/c 1'
_atom_sites_solution_hydrogens geom
_atom_sites_solution_primary direct
_atom_sites_solution_secondary difmap
_audit_creation_method SHELXL-97
_cell_angle_alpha 90.00
_cell_angle_beta 120.714(3)
_cell_angle_gamma 90.00
_cell_formula_units_Z 8
_cell_length_a 37.440(3)
_cell_length_b 9.7274(6)
_cell_length_c 24.1227(17)
_cell_measurement_reflns_used 8425
_cell_measurement_temperature 150(2)
_cell_measurement_theta_max 22.51
_cell_measurement_theta_min 2.53
_cell_volume 7553.0(10)
_computing_cell_refinement 'Bruker SAINT'
_computing_data_collection 'Bruker APEX2'
_computing_data_reduction 'Bruker SAINT'
_computing_molecular_graphics 'Bruker SHELXTL'
_computing_publication_material 'Bruker SHELXTL'
_computing_structure_refinement 'SHELXL-97 (Sheldrick, 1997)'
_computing_structure_solution 'SHELXS-97 (Sheldrick, 1990)'
_diffrn_ambient_temperature 150(2)
_diffrn_measured_fraction_theta_full 1.000
_diffrn_measured_fraction_theta_max 1.000
_diffrn_measurement_device_type 'Bruker APEX-II CCD'
_diffrn_measurement_method '\f and \w scans'
_diffrn_radiation_monochromator graphite
_diffrn_radiation_source 'fine-focus sealed tube'
_diffrn_radiation_type MoK\a
_diffrn_radiation_wavelength 0.71073
_diffrn_reflns_av_R_equivalents 0.0481
_diffrn_reflns_av_sigmaI/netI 0.0355
_diffrn_reflns_limit_h_max 44
_diffrn_reflns_limit_h_min -44
_diffrn_reflns_limit_k_max 11
_diffrn_reflns_limit_k_min -9
_diffrn_reflns_limit_l_max 28
_diffrn_reflns_limit_l_min -28
_diffrn_reflns_number 51725
_diffrn_reflns_theta_full 25.00
_diffrn_reflns_theta_max 25.00
_diffrn_reflns_theta_min 1.71
_diffrn_standards_number 0
_exptl_absorpt_coefficient_mu 0.175
_exptl_absorpt_correction_T_max 0.9896
_exptl_absorpt_correction_T_min 0.9609
_exptl_absorpt_correction_type multi-scan
_exptl_absorpt_process_details SADABS
_exptl_crystal_colour colourless
_exptl_crystal_density_diffrn 1.443
_exptl_crystal_density_method 'not measured'
_exptl_crystal_description plate
_exptl_crystal_F_000 3360
_exptl_crystal_size_max 0.23
_exptl_crystal_size_mid 0.22
_exptl_crystal_size_min 0.06
_refine_diff_density_max 0.424
_refine_diff_density_min -0.544
_refine_diff_density_rms 0.048
_refine_ls_extinction_method none
_refine_ls_goodness_of_fit_ref 1.013
_refine_ls_hydrogen_treatment mixed
_refine_ls_matrix_type full
_refine_ls_number_parameters 509
_refine_ls_number_reflns 6652
_refine_ls_number_restraints 0
_refine_ls_restrained_S_all 1.013
_refine_ls_R_factor_all 0.0889
_refine_ls_R_factor_gt 0.0528
_refine_ls_shift/su_max 0.000
_refine_ls_shift/su_mean 0.000
_refine_ls_structure_factor_coef Fsqd
_refine_ls_weighting_details 'calc w=1/[\s^2^(Fo^2^)+(0.0499P)^2^+17.2959P] where P=(Fo^2^+2Fc^2^)/3'
_refine_ls_weighting_scheme calc
_refine_ls_wR_factor_gt 0.1185
_refine_ls_wR_factor_ref 0.1413
_reflns_number_gt 4463
_reflns_number_total 6652
_reflns_threshold_expression >2sigma(I)
_cod_data_source_file om3006068_si_003.cif
_cod_data_source_block tm005_0m
_cod_depositor_comments
;
The following automatic conversions were performed:

'_symmetry_cell_setting' value 'Monoclinic' changed to 'monoclinic'
according to /home/saulius/struct/CIF-dictionaries/cif_core.dic
dictionary named 'cif_core.dic' version 2.4.2 from 2011-04-26.

Automatic conversion script
Id: cif_fix_values 1891 2012-01-12 08:04:46Z andrius 
;
_cod_original_cell_volume 7553.0(9)
_cod_original_sg_symbol_H-M C2/c
_cod_database_code 4078961

loop_
_symmetry_equiv_pos_as_xyz
'x, y, z'
'-x, y, -z+1/2'
'x+1/2, y+1/2, z'
'-x+1/2, y+1/2, -z+1/2'
'-x, -y, -z'
'x, -y, z-1/2'
'-x+1/2, -y+1/2, -z'
'x+1/2, -y+1/2, z-1/2'

loop_
_atom_site_label
_atom_site_type_symbol
_atom_site_fract_x
_atom_site_fract_y
_atom_site_fract_z
_atom_site_U_iso_or_equiv
_atom_site_adp_type
_atom_site_occupancy
_atom_site_symmetry_multiplicity
_atom_site_calc_flag
_atom_site_refinement_flags
P1 P 0.11198(2) 0.17742(8) 0.28046(4) 0.0357(2) Uani 1 1 d .
H99A H 0.1122 0.1363 0.3186 0.043 Uiso 1 1 calc R
F1 F 0.10175(7) 0.8639(3) 0.36921(10) 0.0819(7) Uani 1 1 d .
F2 F 0.03823(9) 0.6954(3) 0.30405(12) 0.1211(12) Uani 1 1 d .
F3 F -0.01730(7) 0.6473(2) 0.34364(15) 0.1237(13) Uani 1 1 d .
F4 F -0.00437(7) 0.7649(2) 0.45508(14) 0.0968(9) Uani 1 1 d .
F5 F 0.06041(6) 0.9302(2) 0.52308(9) 0.0634(6) Uani 1 1 d .
F6 F 0.06499(7) 1.2024(2) 0.39093(9) 0.0763(7) Uani 1 1 d .
F7 F 0.03178(8) 1.4301(2) 0.40484(12) 0.1044(10) Uani 1 1 d .
F8 F 0.04881(7) 1.5130(2) 0.52481(13) 0.0904(8) Uani 1 1 d .
F9 F 0.09973(6) 1.3551(2) 0.62939(10) 0.0671(6) Uani 1 1 d .
F10 F 0.13324(5) 1.12853(19) 0.61697(8) 0.0513(5) Uani 1 1 d .
F11 F 0.14815(6) 0.68894(19) 0.59537(8) 0.0527(5) Uani 1 1 d .
F12 F 0.16850(7) 0.4434(2) 0.56984(11) 0.0770(7) Uani 1 1 d .
F13 F 0.20328(7) 0.4222(3) 0.49558(11) 0.0894(8) Uani 1 1 d .
F14 F 0.21410(8) 0.6535(3) 0.44235(12) 0.0984(9) Uani 1 1 d .
F15 F 0.19610(7) 0.8991(3) 0.46891(10) 0.0780(7) Uani 1 1 d .
C1 C 0.08362(9) 0.9078(3) 0.44906(13) 0.0418(7) Uani 1 1 d .
C2 C 0.07591(11) 0.8421(4) 0.39297(16) 0.0568(9) Uani 1 1 d .
C3 C 0.04371(14) 0.7550(4) 0.35843(19) 0.0755(14) Uani 1 1 d .
C4 C 0.01607(12) 0.7288(4) 0.3776(2) 0.0748(14) Uani 1 1 d .
C5 C 0.02193(11) 0.7885(4) 0.4339(2) 0.0651(11) Uani 1 1 d .
C6 C 0.05571(10) 0.8751(3) 0.46809(15) 0.0476(8) Uani 1 1 d .
C7 C 0.10247(9) 1.1543(3) 0.50315(14) 0.0427(8) Uani 1 1 d .
C8 C 0.07541(11) 1.2383(4) 0.45245(15) 0.0560(10) Uani 1 1 d .
C9 C 0.05761(12) 1.3554(4) 0.45760(18) 0.0671(11) Uani 1 1 d .
C10 C 0.06573(11) 1.3976(4) 0.5174(2) 0.0623(10) Uani 1 1 d .
C11 C 0.09159(10) 1.3178(4) 0.56995(16) 0.0511(8) Uani 1 1 d .
C12 C 0.10863(9) 1.2005(3) 0.56200(14) 0.0435(8) Uani 1 1 d .
C21 C 0.23233(9) 1.0042(3) 0.65070(14) 0.0403(7) Uani 1 1 d .
C22 C 0.26043(10) 0.8979(4) 0.66338(17) 0.0520(9) Uani 1 1 d .
H16A H 0.2583 0.8462 0.6284 0.062 Uiso 1 1 calc R
C23 C 0.29118(11) 0.8659(4) 0.72526(18) 0.0577(9) Uani 1 1 d .
H17A H 0.3100 0.7931 0.7324 0.069 Uiso 1 1 calc R
C24 C 0.29477(10) 0.9383(4) 0.77631(17) 0.0547(9) Uani 1 1 d .
H18A H 0.3162 0.9168 0.8190 0.066 Uiso 1 1 calc R
C25 C 0.26717(10) 1.0426(4) 0.76549(15) 0.0513(9) Uani 1 1 d .
H13A H 0.2693 1.0928 0.8009 0.062 Uiso 1 1 calc R
C26 C 0.23622(9) 1.0750(3) 0.70325(15) 0.0452(8) Uani 1 1 d .
H26A H 0.2173 1.1471 0.6965 0.054 Uiso 1 1 calc R
C27 C 0.07114(12) 0.0786(4) 0.21063(19) 0.0685(12) Uani 1 1 d .
C28 C 0.05645(14) 0.1549(6) 0.14693(18) 0.109(2) Uani 1 1 d .
H28A H 0.0351 0.1002 0.1112 0.164 Uiso 1 1 calc R
H28B H 0.0801 0.1692 0.1406 0.164 Uiso 1 1 calc R
H28C H 0.0448 0.2441 0.1483 0.164 Uiso 1 1 calc R
C29 C 0.08702(16) -0.0656(5) 0.2079(3) 0.119(2) Uani 1 1 d .
H29A H 0.0643 -0.1192 0.1736 0.179 Uiso 1 1 calc R
H29B H 0.0972 -0.1120 0.2494 0.179 Uiso 1 1 calc R
H29C H 0.1097 -0.0575 0.1990 0.179 Uiso 1 1 calc R
C30 C 0.03403(12) 0.0562(5) 0.2214(2) 0.0803(14) Uani 1 1 d .
H30A H 0.0131 -0.0019 0.1868 0.120 Uiso 1 1 calc R
H30B H 0.0217 0.1452 0.2210 0.120 Uiso 1 1 calc R
H30C H 0.0439 0.0111 0.2631 0.120 Uiso 1 1 calc R
C31 C 0.09823(10) 0.3612(3) 0.28159(15) 0.0460(8) Uani 1 1 d .
C32 C 0.12265(11) 0.4142(4) 0.35154(18) 0.0694(11) Uani 1 1 d .
H32A H 0.1116 0.5038 0.3541 0.104 Uiso 1 1 calc R
H32B H 0.1520 0.4240 0.3650 0.104 Uiso 1 1 calc R
H32C H 0.1199 0.3488 0.3800 0.104 Uiso 1 1 calc R
C33 C 0.10808(13) 0.4493(4) 0.2381(2) 0.0770(12) Uani 1 1 d .
H33A H 0.0997 0.5446 0.2383 0.115 Uiso 1 1 calc R
H33B H 0.0928 0.4134 0.1939 0.115 Uiso 1 1 calc R
H33C H 0.1380 0.4460 0.2542 0.115 Uiso 1 1 calc R
C35 C 0.16602(10) 0.1481(3) 0.29709(16) 0.0472(8) Uani 1 1 d .
C36 C 0.17947(14) 0.0019(4) 0.3240(2) 0.0850(14) Uani 1 1 d .
H36A H 0.2091 -0.0100 0.3396 0.127 Uiso 1 1 calc R
H36B H 0.1634 -0.0653 0.2899 0.127 Uiso 1 1 calc R
H36C H 0.1745 -0.0123 0.3598 0.127 Uiso 1 1 calc R
C37 C 0.16863(12) 0.1671(4) 0.23624(18) 0.0619(10) Uani 1 1 d .
H37A H 0.1975 0.1561 0.2471 0.093 Uiso 1 1 calc R
H37B H 0.1588 0.2592 0.2186 0.093 Uiso 1 1 calc R
H37C H 0.1512 0.0980 0.2041 0.093 Uiso 1 1 calc R
C38 C 0.19620(11) 0.2480(4) 0.34905(18) 0.0683(11) Uani 1 1 d .
H38A H 0.2247 0.2271 0.3598 0.102 Uiso 1 1 calc R
H38B H 0.1941 0.2385 0.3877 0.102 Uiso 1 1 calc R
H38C H 0.1892 0.3424 0.3328 0.102 Uiso 1 1 calc R
B1 B 0.12152(11) 1.0182(4) 0.48735(16) 0.0439(9) Uani 1 1 d .
C19 C 0.16101(9) 0.9469(3) 0.55118(14) 0.0410(7) Uani 1 1 d .
H19A H 0.1522 0.9308 0.5834 0.049 Uiso 1 1 calc R
C13 C 0.17150(9) 0.8082(4) 0.53475(13) 0.0423(8) Uani 1 1 d .
C20 C 0.19925(9) 1.0440(4) 0.58309(14) 0.0467(8) Uani 1 1 d .
H20A H 0.2119 1.0464 0.5557 0.056 Uiso 1 1 calc R
H20B H 0.1896 1.1381 0.5841 0.056 Uiso 1 1 calc R
C34 C 0.05202(10) 0.3753(4) 0.25962(17) 0.0569(9) Uani 1 1 d .
H34A H 0.0457 0.4717 0.2629 0.085 Uiso 1 1 calc R
H34B H 0.0458 0.3186 0.2872 0.085 Uiso 1 1 calc R
H34C H 0.0351 0.3446 0.2148 0.085 Uiso 1 1 calc R
H1B H 0.1336(7) 1.060(2) 0.4482(11) 0.021(6) Uiso 1 1 d .
C14 C 0.16495(9) 0.6860(3) 0.55772(14) 0.0415(7) Uani 1 1 d .
C15 C 0.17512(10) 0.5568(4) 0.54506(16) 0.0533(9) Uani 1 1 d .
C16 C 0.19237(11) 0.5467(5) 0.50754(18) 0.0628(10) Uani 1 1 d .
C17 C 0.19836(11) 0.6620(5) 0.48176(17) 0.0633(11) Uani 1 1 d .
C18 C 0.18829(10) 0.7895(4) 0.49524(16) 0.0557(9) Uani 1 1 d .

loop_
_atom_site_aniso_label
_atom_site_aniso_U_11
_atom_site_aniso_U_22
_atom_site_aniso_U_33
_atom_site_aniso_U_23
_atom_site_aniso_U_13
_atom_site_aniso_U_12
P1 0.0435(4) 0.0360(4) 0.0344(4) -0.0015(3) 0.0247(4) -0.0063(4)
F1 0.0827(16) 0.115(2) 0.0432(12) -0.0151(12) 0.0284(11) 0.0171(14)
F2 0.103(2) 0.107(2) 0.0694(16) -0.0543(15) -0.0167(14) 0.0366(16)
F3 0.0570(14) 0.0490(14) 0.148(2) -0.0193(15) -0.0324(15) -0.0075(11)
F4 0.0510(13) 0.0711(16) 0.148(2) 0.0313(16) 0.0358(15) -0.0135(12)
F5 0.0703(13) 0.0726(14) 0.0591(12) 0.0022(11) 0.0414(11) -0.0181(11)
F6 0.1029(17) 0.0625(14) 0.0321(10) 0.0128(9) 0.0117(10) -0.0151(12)
F7 0.112(2) 0.0601(15) 0.0761(16) 0.0283(13) 0.0007(14) 0.0085(14)
F8 0.0757(16) 0.0556(14) 0.1108(19) 0.0016(13) 0.0266(14) 0.0124(12)
F9 0.0620(13) 0.0725(14) 0.0625(13) -0.0166(11) 0.0287(11) 0.0027(11)
F10 0.0529(11) 0.0641(12) 0.0298(9) 0.0031(8) 0.0161(8) 0.0100(9)
F11 0.0635(12) 0.0567(12) 0.0507(11) -0.0033(9) 0.0384(10) -0.0124(10)
F12 0.0960(17) 0.0502(13) 0.0785(15) -0.0097(11) 0.0401(13) -0.0116(12)
F13 0.0748(15) 0.0955(19) 0.0788(16) -0.0376(14) 0.0255(13) 0.0111(13)
F14 0.0794(16) 0.162(3) 0.0826(16) -0.0284(17) 0.0623(14) -0.0010(17)
F15 0.0828(16) 0.1074(19) 0.0722(14) 0.0052(13) 0.0602(13) -0.0132(14)
C1 0.0399(17) 0.0438(18) 0.0286(15) 0.0003(13) 0.0081(13) -0.0003(14)
C2 0.047(2) 0.061(2) 0.0387(18) -0.0049(17) 0.0048(16) 0.0101(18)
C3 0.057(3) 0.058(3) 0.054(2) -0.020(2) -0.013(2) 0.022(2)
C4 0.044(2) 0.0309(19) 0.077(3) -0.0078(19) -0.021(2) 0.0043(17)
C5 0.0322(18) 0.046(2) 0.090(3) 0.020(2) 0.0108(19) -0.0015(16)
C6 0.0445(19) 0.0406(18) 0.0430(19) 0.0033(15) 0.0117(15) -0.0045(15)
C7 0.0432(18) 0.0431(18) 0.0321(16) 0.0035(14) 0.0123(14) -0.0162(15)
C8 0.062(2) 0.047(2) 0.0377(19) 0.0061(16) 0.0105(17) -0.0174(18)
C9 0.063(2) 0.047(2) 0.054(2) 0.0155(19) 0.0032(19) -0.0079(19)
C10 0.051(2) 0.038(2) 0.078(3) 0.0029(19) 0.018(2) -0.0009(17)
C11 0.0433(19) 0.052(2) 0.049(2) -0.0100(17) 0.0171(16) -0.0101(17)
C12 0.0363(17) 0.048(2) 0.0360(17) 0.0035(15) 0.0109(14) -0.0053(15)
C21 0.0319(16) 0.0480(19) 0.0423(17) -0.0042(14) 0.0197(14) -0.0155(14)
C22 0.046(2) 0.059(2) 0.058(2) -0.0146(18) 0.0320(18) -0.0073(17)
C23 0.041(2) 0.057(2) 0.064(2) -0.0010(19) 0.0186(18) 0.0017(17)
C24 0.0380(18) 0.064(2) 0.050(2) 0.0049(18) 0.0131(16) -0.0065(17)
C25 0.0405(18) 0.068(2) 0.0422(18) -0.0118(17) 0.0185(15) -0.0128(18)
C26 0.0334(17) 0.0487(19) 0.0487(19) -0.0075(16) 0.0174(15) -0.0051(14)
C27 0.064(2) 0.083(3) 0.077(3) -0.047(2) 0.049(2) -0.036(2)
C28 0.081(3) 0.209(6) 0.040(2) -0.048(3) 0.032(2) -0.051(4)
C29 0.122(4) 0.097(4) 0.200(6) -0.101(4) 0.127(5) -0.064(3)
C30 0.068(3) 0.086(3) 0.107(3) -0.051(3) 0.059(3) -0.043(2)
C31 0.0464(19) 0.0380(18) 0.0484(19) 0.0046(15) 0.0205(16) 0.0004(14)
C32 0.056(2) 0.066(3) 0.075(3) -0.036(2) 0.025(2) -0.0101(19)
C33 0.076(3) 0.055(2) 0.105(3) 0.034(2) 0.049(3) 0.007(2)
C35 0.0485(19) 0.048(2) 0.057(2) 0.0077(16) 0.0354(17) 0.0046(15)
C36 0.096(3) 0.066(3) 0.128(4) 0.037(3) 0.083(3) 0.034(2)
C37 0.067(2) 0.072(3) 0.072(2) -0.002(2) 0.054(2) -0.008(2)
C38 0.0385(19) 0.089(3) 0.065(2) -0.002(2) 0.0179(18) -0.001(2)
B1 0.047(2) 0.052(2) 0.0297(18) 0.0007(16) 0.0174(16) -0.0131(18)
C19 0.0384(17) 0.053(2) 0.0351(16) -0.0016(14) 0.0215(14) -0.0105(15)
C13 0.0301(15) 0.065(2) 0.0310(15) -0.0067(15) 0.0148(13) -0.0089(15)
C20 0.0428(18) 0.056(2) 0.0419(17) -0.0007(15) 0.0223(15) -0.0148(16)
C34 0.051(2) 0.057(2) 0.055(2) 0.0088(17) 0.0213(17) 0.0102(17)
C14 0.0359(16) 0.058(2) 0.0302(15) -0.0064(15) 0.0166(13) -0.0086(15)
C15 0.0422(19) 0.063(2) 0.0426(19) -0.0131(18) 0.0132(16) -0.0117(17)
C16 0.047(2) 0.076(3) 0.054(2) -0.025(2) 0.0181(18) -0.002(2)
C17 0.043(2) 0.107(3) 0.046(2) -0.022(2) 0.0270(17) -0.004(2)
C18 0.047(2) 0.082(3) 0.0473(19) -0.0031(19) 0.0299(17) -0.0087(19)

loop_
_atom_type_symbol
_atom_type_description
_atom_type_scat_dispersion_real
_atom_type_scat_dispersion_imag
_atom_type_scat_source
C C 0.0033 0.0016 'International Tables Vol C Tables 4.2.6.8 and 6.1.1.4'
H H 0.0000 0.0000 'International Tables Vol C Tables 4.2.6.8 and 6.1.1.4'
B B 0.0013 0.0007 'International Tables Vol C Tables 4.2.6.8 and 6.1.1.4'
F F 0.0171 0.0103 'International Tables Vol C Tables 4.2.6.8 and 6.1.1.4'
P P 0.1023 0.0942 'International Tables Vol C Tables 4.2.6.8 and 6.1.1.4'

loop_
_geom_angle_atom_site_label_1
_geom_angle_atom_site_label_2
_geom_angle_atom_site_label_3
_geom_angle
C27 P1 C31 113.76(18)
C27 P1 C35 114.41(16)
C31 P1 C35 114.79(15)
C6 C1 C2 113.8(3)
C6 C1 B1 123.4(3)
C2 C1 B1 122.8(3)
C3 C2 F1 115.8(4)
C3 C2 C1 124.3(4)
F1 C2 C1 119.8(3)
F2 C3 C4 119.1(4)
F2 C3 C2 120.7(5)
C4 C3 C2 120.1(4)
F3 C4 C3 122.5(5)
F3 C4 C5 118.3(5)
C3 C4 C5 119.2(3)
F4 C5 C6 120.1(4)
F4 C5 C4 121.4(4)
C6 C5 C4 118.5(4)
F5 C6 C1 119.6(3)
F5 C6 C5 116.4(3)
C1 C6 C5 124.0(3)
C8 C7 C12 112.0(3)
C8 C7 B1 118.7(3)
C12 C7 B1 129.3(3)
C9 C8 F6 115.5(3)
C9 C8 C7 125.8(3)
F6 C8 C7 118.7(3)
F7 C9 C8 121.0(4)
F7 C9 C10 119.7(4)
C8 C9 C10 119.4(3)
F8 C10 C9 121.5(3)
F8 C10 C11 120.3(4)
C9 C10 C11 118.2(4)
F9 C11 C12 120.2(3)
F9 C11 C10 119.8(3)
C12 C11 C10 120.0(3)
F10 C12 C11 115.2(3)
F10 C12 C7 120.3(3)
C11 C12 C7 124.5(3)
C26 C21 C22 117.0(3)
C26 C21 C20 120.4(3)
C22 C21 C20 122.6(3)
C23 C22 C21 121.7(3)
C24 C23 C22 120.3(3)
C23 C24 C25 119.4(3)
C24 C25 C26 120.3(3)
C21 C26 C25 121.2(3)
C28 C27 C29 110.3(4)
C28 C27 C30 110.0(4)
C29 C27 C30 106.1(3)
C28 C27 P1 111.4(3)
C29 C27 P1 110.7(3)
C30 C27 P1 108.2(2)
C34 C31 C33 109.6(3)
C34 C31 C32 106.4(3)
C33 C31 C32 110.2(3)
C34 C31 P1 110.6(2)
C33 C31 P1 111.1(3)
C32 C31 P1 108.9(2)
C37 C35 C38 109.0(3)
C37 C35 C36 110.4(3)
C38 C35 C36 107.2(3)
C37 C35 P1 111.5(2)
C38 C35 P1 110.1(2)
C36 C35 P1 108.4(2)
C1 B1 C7 107.8(3)
C1 B1 C19 110.9(3)
C7 B1 C19 114.4(3)
C13 C19 C20 112.0(3)
C13 C19 B1 111.1(2)
C20 C19 B1 111.6(3)
C14 C13 C18 113.2(3)
C14 C13 C19 122.5(3)
C18 C13 C19 124.2(3)
C21 C20 C19 114.8(3)
F11 C14 C13 119.5(3)
F11 C14 C15 116.3(3)
C13 C14 C15 124.3(3)
F12 C15 C16 119.9(4)
F12 C15 C14 120.9(3)
C16 C15 C14 119.2(4)
F13 C16 C17 120.2(4)
F13 C16 C15 120.3(4)
C17 C16 C15 119.5(4)
F14 C17 C16 120.3(4)
F14 C17 C18 119.3(4)
C16 C17 C18 120.4(3)
F15 C18 C17 116.6(3)
F15 C18 C13 120.0(3)
C17 C18 C13 123.3(4)

loop_
_geom_bond_atom_site_label_1
_geom_bond_atom_site_label_2
_geom_bond_distance
P1 C27 1.862(4)
P1 C31 1.864(3)
P1 C35 1.873(3)
F1 C2 1.370(4)
F2 C3 1.350(5)
F3 C4 1.347(4)
F4 C5 1.341(5)
F5 C6 1.356(4)
F6 C8 1.373(4)
F7 C9 1.352(4)
F8 C10 1.345(4)
F9 C11 1.354(4)
F10 C12 1.360(3)
F11 C14 1.344(3)
F12 C15 1.337(4)
F13 C16 1.355(4)
F14 C17 1.353(4)
F15 C18 1.348(4)
C1 C6 1.376(4)
C1 C2 1.387(4)
C1 B1 1.637(5)
C2 C3 1.357(6)
C3 C4 1.355(6)
C4 C5 1.389(6)
C5 C6 1.387(5)
C7 C8 1.387(4)
C7 C12 1.392(4)
C7 B1 1.638(5)
C8 C9 1.357(5)
C9 C10 1.375(6)
C10 C11 1.377(5)
C11 C12 1.367(5)
C21 C26 1.383(4)
C21 C22 1.393(4)
C21 C20 1.510(4)
C22 C23 1.377(5)
C23 C24 1.364(5)
C24 C25 1.375(5)
C25 C26 1.385(4)
C27 C28 1.534(6)
C27 C29 1.538(6)
C27 C30 1.553(5)
C31 C34 1.535(5)
C31 C33 1.539(5)
C31 C32 1.541(5)
C35 C37 1.532(4)
C35 C38 1.532(5)
C35 C36 1.537(5)
B1 C19 1.647(5)
C19 C13 1.514(4)
C19 C20 1.552(4)
C13 C14 1.385(4)
C13 C18 1.396(4)
C14 C15 1.392(5)
C15 C16 1.358(5)
C16 C17 1.356(6)
C17 C18 1.382(5)
